data_1557404
loop_
_publ_author_name
'Yuan, K.'
'Kahan, R. J.'
'Si, C.'
'Williams, A.'
'Kirschner, S.'
'Uzelac, M.'
'Zysman-Colman, E.'
'Ingleson, M. J.'

_publ_section_title
;
 The synthesis of brominated-boron-doped PAHs by alkyne 1,1-bromoboration:
 mechanistic and functionalisation studies
;
_journal_issue 12
_journal_name_full 'Chemical Science'
_journal_page_first 3258
_journal_page_last 3267
_journal_paper_doi 10.1039/C9SC05404A
_journal_volume 11
_journal_year 2020
_chemical_formula_moiety '2(C50 H54 B2 Br2)'
_chemical_formula_sum 'C100 H108 B4 Br4'
_chemical_formula_weight 1672.74
_space_group_crystal_system triclinic
_space_group_IT_number 2
_space_group_name_Hall '-P 1'
_space_group_name_H-M_alt 'P -1'
_atom_sites_solution_hydrogens geom
_atom_sites_solution_primary dual
_audit_creation_date 2018-12-17
_audit_creation_method
;
Olex2 1.2
(compiled 2018.05.29 svn.r3508 for OlexSys, GUI svn.r5506)
;
_audit_update_record
;
2019-10-25 deposited with the CCDC.	2020-02-26 downloaded from the CCDC.
;
_cell_angle_alpha 64.933(4)
_cell_angle_beta 86.117(3)
_cell_angle_gamma 77.027(3)
_cell_formula_units_Z 1
_cell_length_a 8.0182(3)
_cell_length_b 16.5443(7)
_cell_length_c 17.4491(8)
_cell_measurement_reflns_used 7998
_cell_measurement_temperature 99.8(5)
_cell_measurement_theta_max 68.1390
_cell_measurement_theta_min 2.9750
_cell_volume 2042.20(17)
_computing_cell_refinement 'CrysAlisPro 1.171.40.26a (Rigaku OD, 2018)'
_computing_data_collection 'CrysAlisPro 1.171.40.26a (Rigaku OD, 2018)'
_computing_data_reduction 'CrysAlisPro 1.171.40.26a (Rigaku OD, 2018)'
_computing_molecular_graphics 'Olex2 (Dolomanov et al., 2009)'
_computing_publication_material 'Olex2 (Dolomanov et al., 2009)'
_computing_structure_refinement 'ShelXL (Sheldrick, 2015)'
_computing_structure_solution 'ShelXT (Sheldrick, 2015)'
_diffrn_ambient_environment N~2~
_diffrn_ambient_temperature 99.8(5)
_diffrn_detector 'CCD plate'
_diffrn_detector_area_resol_mean 10.0000
_diffrn_measured_fraction_theta_full 0.978
_diffrn_measured_fraction_theta_max 0.977
_diffrn_measurement_details
;
List of Runs (angles in degrees, time in seconds):

  # Type    Start    End  Width  t~exp~   \w     \q     \k     \f   Frames
#--------------------------------------------------------------------------
  1  \w     80.00 110.00   1.00    3.00    --   44.70  30.00-180.00   30
  2  \w    -44.00  93.00   1.00    3.00    --   44.70  60.00-150.00  137
  3  \w     95.00 134.00   1.00    3.00    --   44.70  60.00-150.00   39
  4  \w    -44.00   6.00   1.00    3.00    --   44.70  60.00  30.00   50
  5  \w     98.00 134.00   1.00    3.00    --   44.70  60.00  90.00   36
  6  \w    -43.00  90.00   1.00    3.00    --   44.70  60.00  90.00  133
  7  \w     66.00  93.00   1.00    3.00    --   44.70  60.00   0.00   27
  8  \w    -45.00  53.00   1.00    3.00    --   44.70  60.00-180.00   98
  9  \w    -44.00  24.00   1.00    3.00    --   44.70  60.00 -60.00   68
 10  \w     84.00 112.00   1.00    3.00    --   44.70  60.00  30.00   28
 11  \w    -43.00 -16.00   1.00    3.00    --   44.70  60.00   0.00   27
 12  \w     23.00  49.00   1.00   10.00    --  108.20  50.00 -30.00   26
 13  \w     97.00 197.00   1.00   10.00    --  108.20  50.00  90.00  100
 14  \w     52.00 105.00   1.00   10.00    --  108.20  50.00 -30.00   53
 15  \w    130.00 191.00   1.00   10.00    --  108.20  50.00 -90.00   61
 16  \w     53.00  87.00   1.00   10.00    --  108.20  50.00  90.00   34
 17  \w     91.00 196.00   1.00   10.00    --  108.20  50.00-180.00  105
 18  \w     83.00 175.00   1.00   10.00    --  108.20  50.00-150.00   92
 19  \w    109.00 158.00   1.00   10.00    --  108.20  50.00 120.00   49
 20  \w     19.00 198.00   1.00   10.00    --  108.20  10.00   0.00  179
 21  \w     50.00  77.00   1.00   10.00    --  108.20  50.00-180.00   27
 22  \w     95.00 196.00   1.00   10.00    --  108.20  50.00 150.00  101
 23  \w     80.00 126.00   1.00   10.00    --  108.20  50.00-120.00   46
 24  \w     20.00  47.00   1.00   10.00    --  108.20  50.00 150.00   27
 25  \w    111.00 197.00   1.00   10.00    --  108.20  50.00 -30.00   86
 26  \w    146.00 173.00   1.00   10.00    --  108.20  50.00  30.00   27
 27  \w     21.00 196.00   1.00   10.00    --  108.20  50.00 -60.00  175
;
_diffrn_measurement_device 'four-circle diffractometer'
_diffrn_measurement_device_type 'XtaLAB AFC11 (RINC): quarter-chi single'
_diffrn_measurement_method '\w scans'
_diffrn_orient_matrix_type 'CrysAlisPro convention (1999,Acta A55,543-557)'
_diffrn_orient_matrix_UB_11 0.0187266000
_diffrn_orient_matrix_UB_12 -0.0447332000
_diffrn_orient_matrix_UB_13 0.0973128000
_diffrn_orient_matrix_UB_21 -0.0583892000
_diffrn_orient_matrix_UB_22 0.0948019000
_diffrn_orient_matrix_UB_23 0.0010648000
_diffrn_orient_matrix_UB_31 -0.1874891000
_diffrn_orient_matrix_UB_32 -0.0099892000
_diffrn_orient_matrix_UB_33 0.0062049000
_diffrn_radiation_monochromator mirror
_diffrn_radiation_probe x-ray
_diffrn_radiation_type CuK\a
_diffrn_radiation_wavelength 1.54184
_diffrn_reflns_av_R_equivalents 0.0441
_diffrn_reflns_av_unetI/netI 0.0511
_diffrn_reflns_Laue_measured_fraction_full 0.978
_diffrn_reflns_Laue_measured_fraction_max 0.977
_diffrn_reflns_limit_h_max 8
_diffrn_reflns_limit_h_min -9
_diffrn_reflns_limit_k_max 19
_diffrn_reflns_limit_k_min -19
_diffrn_reflns_limit_l_max 20
_diffrn_reflns_limit_l_min -20
_diffrn_reflns_number 22412
_diffrn_reflns_point_group_measured_fraction_full 0.978
_diffrn_reflns_point_group_measured_fraction_max 0.977
_diffrn_reflns_theta_full 67.684
_diffrn_reflns_theta_max 68.245
_diffrn_reflns_theta_min 2.797
_diffrn_source 'Rotating-anode X-ray tube (dual wavelength)'
_diffrn_source_type 'Rigaku (Cu) X-ray DW Source'
_exptl_absorpt_coefficient_mu 2.763
_exptl_absorpt_correction_T_max 1.00000
_exptl_absorpt_correction_T_min 0.66623
_exptl_absorpt_correction_type multi-scan
_exptl_absorpt_process_details
;
CrysAlisPro 1.171.40.26a (Rigaku Oxford Diffraction, 2018)
Empirical absorption correction using spherical harmonics,
 implemented in SCALE3 ABSPACK scaling algorithm.
;
_exptl_crystal_colour 'clear red'
_exptl_crystal_colour_lustre clear
_exptl_crystal_colour_primary red
_exptl_crystal_density_diffrn 1.360
_exptl_crystal_description block
_exptl_crystal_F_000 868
_exptl_crystal_size_max 0.075
_exptl_crystal_size_mid 0.058
_exptl_crystal_size_min 0.022
_refine_diff_density_max 0.954
_refine_diff_density_min -1.445
_refine_diff_density_rms 0.070
_refine_ls_extinction_method none
_refine_ls_goodness_of_fit_ref 1.044
_refine_ls_hydrogen_treatment constr
_refine_ls_matrix_type full
_refine_ls_number_parameters 541
_refine_ls_number_reflns 7310
_refine_ls_number_restraints 225
_refine_ls_restrained_S_all 1.087
_refine_ls_R_factor_all 0.0552
_refine_ls_R_factor_gt 0.0457
_refine_ls_shift/su_max 0.003
_refine_ls_shift/su_mean 0.000
_refine_ls_structure_factor_coef Fsqd
_refine_ls_weighting_details 'w=1/[\s^2^(Fo^2^)+(0.0557P)^2^+2.2522P] where P=(Fo^2^+2Fc^2^)/3'
_refine_ls_weighting_scheme calc
_refine_ls_wR_factor_gt 0.1204
_refine_ls_wR_factor_ref 0.1272
_reflns_Friedel_coverage 0.000
_reflns_number_gt 6080
_reflns_number_total 7310
_reflns_threshold_expression 'I > 2\s(I)'
_cod_data_source_file c9sc05404a2.cif
_cod_data_source_block s5385l
_cod_depositor_comments
;Adding full bibliography for 1557396--1557406.cif.

 Adding full bibliography for 1557396--1557406.cif.
;
_cod_original_cell_volume 2042.19(16)
_cod_database_code 1557404
_shelx_shelxl_version_number 2018/1
_shelx_space_group_comment
;
The symmetry employed for this shelxl refinement is uniquely defined
by the following loop, which should always be used as a source of
symmetry information in preference to the above space-group names.
They are only intended as comments.
;
_shelx_estimated_absorpt_t_max 0.942
_shelx_estimated_absorpt_t_min 0.820
_diffrn_oxdiff_ac4_digest_frames
;
013ea0ff094b66a9b768e70e4a74c82dc700026825f
;
_reflns_odcompleteness_completeness 97.69
_reflns_odcompleteness_iscentric 1
_reflns_odcompleteness_theta 68.13
_olex2_refinement_description
;
1. Fixed Uiso
 At 1.2 times of:
  All C(H) groups, All C(H,H) groups, All C(H,H,H,H) groups
 At 1.5 times of:
  All C(H,H,H) groups
2. Restrained distances
 C31-C0 = C30-C31 = C29-C30 = C0AA-C0 = C0AA-C01H = C28-C29 = C27-C28 = C4A-
 C01H = C4A-C1A = C27-C26
 1.54 with sigma of 0.02
 C26-C28 = C1A-C01H = C27-C29 = C28-C30 = C01H-C0 = C29-C31 = C0AA-C31 = C4A-
 C0AA
 2.4 with sigma of 0.02
3. Uiso/Uaniso restraints and constraints
C30 \\sim C29 \\sim C28 \\sim C26 \\sim C27 \\sim C0 \\sim C0AA \\sim C01H
\\sim C1A \\sim C4A: within 2A with sigma of 0.04 and sigma for terminal atoms
of 0.08
4. Rigid body (RIGU) restrains
 C30, C29, C28, C27, C0, C0AA, C01H, C1A, C4A, C26, C31
 with sigma for 1-2 distances of 0.004 and sigma for 1-3 distances of 0.004
 C4, C3, C2, C1, C5
 with sigma for 1-2 distances of 0.004 and sigma for 1-3 distances of 0.004
5. Others
 Fixed Sof: H31A(0.5) H31B(0.5) H01C(0.5) H01D(0.5) C30(0.5) H30A(0.5)
 H30B(0.5) C29(0.5) H29A(0.5) H29B(0.5) C28(0.5) H28A(0.5) H28B(0.5) C26(0.5)
 H26A(0.5) H26B(0.5) H26C(0.5) C27(0.5) H27A(0.5) H27B(0.5) C0(0.5) H0A(0.5)
 H0B(0.5) C0AA(0.5) H0AA(0.5) H0AB(0.5) C01H(0.5) H01Q(0.5) H01R(0.5) C1A(0.5)
 H1AA(0.5) H1AB(0.5) H1AC(0.5) C4A(0.5) H4AA(0.5) H4AB(0.5)
6.a Secondary CH2 refined with riding coordinates:
 C6(H6A,H6B), C5(H5A,H5B), C4(H4A,H4B), C31(H31A,H31B), C31(H01C,H01D),
 C30(H30A,H30B), C3(H3A,H3B), C2(H2A,H2B), C29(H29A,H29B), C28(H28A,H28B),
 C27(H27A,H27B), C0(H0A,H0B), C0AA(H0AA,H0AB), C01H(H01Q,H01R), C4A(H4AA,H4AB)
6.b Aromatic/amide H refined with riding coordinates:
 C10(H10), C15(H15), C36(H36), C11(H11), C35(H35), C41(H41), C20(H20),
 C23(H23), C45(H45), C48(H48)
6.c Idealised Me refined as rotating group:
 C25(H25A,H25B,H25C), C50(H50A,H50B,H50C), C19(H19A,H19B,H19C), C22(H22A,H22B,
 H22C), C47(H47A,H47B,H47C), C44(H44A,H44B,H44C), C1(H1A,H1B,H1C), C26(H26A,
 H26B,H26C), C1A(H1AA,H1AB,H1AC)
;
_olex2_submission_special_instructions 'No special instructions were received'
_oxdiff_exptl_absorpt_empirical_details
;
Empirical correction (ABSPACK) includes:
- Absorption correction using spherical harmonics
- Frame scaling
;
_oxdiff_exptl_absorpt_empirical_full_max 1.661
_oxdiff_exptl_absorpt_empirical_full_min 0.689

loop_
_space_group_symop_operation_xyz
'x, y, z'
'-x, -y, -z'

loop_
_atom_site_label
_atom_site_type_symbol
_atom_site_fract_x
_atom_site_fract_y
_atom_site_fract_z
_atom_site_U_iso_or_equiv
_atom_site_adp_type
_atom_site_occupancy
_atom_site_site_symmetry_order
_atom_site_calc_flag
_atom_site_refinement_flags_posn
_atom_site_refinement_flags_adp
_atom_site_refinement_flags_occupancy
_atom_site_disorder_assembly
_atom_site_disorder_group
Br1 Br 0.99179(4) 1.30438(2) -0.11522(2) 0.04286(12) Uani 1 1 d . . . . .
Br2 Br 0.35039(6) 0.16324(3) 0.38871(2) 0.05621(14) Uani 1 1 d . . . . .
C12 C 0.6273(4) 0.92134(19) 0.10040(18) 0.0309(6) Uani 1 1 d . . . . .
C13 C 0.5728(4) 0.99832(19) 0.02249(17) 0.0288(6) Uani 1 1 d . . . . .
C37 C 0.1096(4) 0.4411(2) 0.60718(19) 0.0341(6) Uani 1 1 d . . . . .
C9 C 0.8123(4) 1.0639(2) 0.03343(18) 0.0311(6) Uani 1 1 d . . . . .
C14 C 0.6634(4) 1.07002(19) -0.01077(17) 0.0297(6) Uani 1 1 d . . . . .
C34 C 0.2228(4) 0.3058(2) 0.54407(19) 0.0339(6) Uani 1 1 d . . . . .
C16 C 0.3958(4) 0.8515(2) 0.08889(18) 0.0319(6) Uani 1 1 d . . . . .
C39 C 0.1115(4) 0.3900(2) 0.49324(18) 0.0319(6) Uani 1 1 d . . . . .
C6 C 1.0721(4) 1.1231(2) 0.04905(19) 0.0358(7) Uani 1 1 d . . . . .
H6A H 1.155308 1.151839 0.010059 0.043 Uiso 1 1 calc R . . . .
H6B H 1.122689 1.058505 0.078913 0.043 Uiso 1 1 calc R . . . .
C8 C 0.8592(4) 1.2113(2) -0.07267(19) 0.0352(7) Uani 1 1 d . . . . .
C10 C 0.8605(4) 0.9865(2) 0.11070(18) 0.0354(7) Uani 1 1 d . . . . .
H10 H 0.956775 0.981603 0.140613 0.042 Uiso 1 1 calc R . . . .
C7 C 0.9137(4) 1.1350(2) -0.00017(18) 0.0326(6) Uani 1 1 d . . . . .
C15 C 0.5368(4) 0.8502(2) 0.13049(18) 0.0338(6) Uani 1 1 d . . . . .
H15 H 0.574479 0.799849 0.181085 0.041 Uiso 1 1 calc R . . . .
C38 C 0.0556(4) 0.4574(2) 0.52480(18) 0.0313(6) Uani 1 1 d . . . . .
C36 C 0.2227(4) 0.3583(2) 0.65531(19) 0.0355(7) Uani 1 1 d . . . . .
H36 H 0.261022 0.347264 0.708681 0.043 Uiso 1 1 calc R . . . .
C11 C 0.7714(4) 0.9187(2) 0.14311(18) 0.0359(7) Uani 1 1 d . . . . .
H11 H 0.807228 0.869480 0.194733 0.043 Uiso 1 1 calc R . . . .
C42 C 0.0384(4) 0.3480(2) 0.2884(2) 0.0368(7) Uani 1 1 d . . . . .
C17 C 0.3680(4) 0.6808(2) 0.20543(19) 0.0355(7) Uani 1 1 d . . . . .
C24 C 0.4904(4) 0.6089(2) 0.1991(2) 0.0381(7) Uani 1 1 d . . . . .
C40 C 0.0564(4) 0.4074(2) 0.40967(19) 0.0338(6) Uani 1 1 d . . . . .
C35 C 0.2770(4) 0.2935(2) 0.62429(19) 0.0361(7) Uani 1 1 d . . . . .
H35 H 0.352386 0.239516 0.657361 0.043 Uiso 1 1 calc R . . . .
C41 C -0.0504(4) 0.4900(2) 0.36261(19) 0.0351(7) Uani 1 1 d . . . . .
H41 H -0.085654 0.501477 0.308594 0.042 Uiso 1 1 calc R . . . .
C5 C 1.0299(4) 1.1656(3) 0.1129(2) 0.0446(8) Uani 1 1 d . U . . .
H5A H 0.968241 1.228465 0.083477 0.054 Uiso 1 1 calc R . . . .
H5B H 0.954792 1.132794 0.154752 0.054 Uiso 1 1 calc R . . . .
C18 C 0.3000(4) 0.6689(2) 0.2846(2) 0.0420(8) Uani 1 1 d . . . . .
C49 C 0.0977(4) 0.4013(2) 0.2100(2) 0.0426(8) Uani 1 1 d . . . . .
C25 C 0.5630(5) 0.6180(2) 0.1148(2) 0.0472(8) Uani 1 1 d . . . . .
H25A H 0.474314 0.621754 0.078339 0.071 Uiso 1 1 calc GR . . . .
H25B H 0.653124 0.565757 0.122597 0.071 Uiso 1 1 calc GR . . . .
H25C H 0.607859 0.672441 0.089505 0.071 Uiso 1 1 calc GR . . . .
C32 C 0.2895(4) 0.2352(2) 0.5130(2) 0.0378(7) Uani 1 1 d . . . . .
C43 C -0.1048(5) 0.3127(3) 0.2902(2) 0.0493(8) Uani 1 1 d . . . . .
C20 C 0.3532(4) 0.5872(3) 0.3553(2) 0.0497(9) Uani 1 1 d . . . . .
H20 H 0.306271 0.580107 0.407352 0.060 Uiso 1 1 calc R . . . .
C50 C 0.2535(5) 0.4390(3) 0.2060(2) 0.0534(9) Uani 1 1 d . . . . .
H50A H 0.225540 0.487457 0.224331 0.080 Uiso 1 1 calc GR . . . .
H50B H 0.291498 0.462306 0.148872 0.080 Uiso 1 1 calc GR . . . .
H50C H 0.342917 0.391358 0.242297 0.080 Uiso 1 1 calc GR . . . .
C23 C 0.5413(4) 0.5277(2) 0.2714(2) 0.0450(8) Uani 1 1 d . . . . .
H23 H 0.622316 0.480106 0.266779 0.054 Uiso 1 1 calc R . . . .
C45 C -0.1900(5) 0.3329(3) 0.2148(3) 0.0519(9) Uani 1 1 d . . . . .
H45 H -0.286031 0.309227 0.217134 0.062 Uiso 1 1 calc R . . . .
C33 C 0.2477(4) 0.2511(2) 0.4326(2) 0.0396(7) Uani 1 1 d . . . . .
C48 C 0.0088(5) 0.4198(3) 0.1360(2) 0.0517(9) Uani 1 1 d . . . . .
H48 H 0.048213 0.455589 0.083920 0.062 Uiso 1 1 calc R . . . .
C46 C -0.1353(5) 0.3866(3) 0.1378(2) 0.0492(9) Uani 1 1 d . . . . .
C21 C 0.4745(4) 0.5161(2) 0.3496(2) 0.0511(10) Uani 1 1 d . . . . .
C4 C 1.1864(5) 1.1639(3) 0.1580(2) 0.0458(8) Uani 1 1 d . U . . .
H4A H 1.149232 1.187102 0.200299 0.055 Uiso 1 1 calc R . . . .
H4B H 1.247991 1.100978 0.187273 0.055 Uiso 1 1 calc R . . . .
C31 C 0.4098(5) 0.1480(2) 0.5712(2) 0.0497(9) Uani 1 1 d D U . . .
H31A H 0.409838 0.100092 0.553139 0.060 Uiso 0.5 1 calc R . P A 1
H31B H 0.367719 0.128852 0.628306 0.060 Uiso 0.5 1 calc R . P A 1
H01C H 0.397874 0.098297 0.557905 0.060 Uiso 0.5 1 calc R . P B 2
H01D H 0.375920 0.133389 0.629229 0.060 Uiso 0.5 1 calc R . P B 2
C19 C 0.1675(5) 0.7442(3) 0.2934(2) 0.0546(10) Uani 1 1 d . . . . .
H19A H 0.213523 0.797972 0.275613 0.082 Uiso 1 1 calc GR . . . .
H19B H 0.136023 0.725440 0.351543 0.082 Uiso 1 1 calc GR . . . .
H19C H 0.068247 0.757385 0.258826 0.082 Uiso 1 1 calc GR . . . .
B2 B 0.1179(5) 0.3354(2) 0.3741(2) 0.0369(8) Uani 1 1 d . . . . .
C30 C 0.5939(15) 0.1598(13) 0.5721(13) 0.064(5) Uani 0.5 1 d D U P C 1
H30A H 0.625395 0.192293 0.514200 0.076 Uiso 0.5 1 calc R . P C 1
H30B H 0.596623 0.197808 0.601578 0.076 Uiso 0.5 1 calc R . P C 1
C22 C 0.5306(5) 0.4271(3) 0.4268(3) 0.0727(15) Uani 1 1 d . . . . .
H22A H 0.650647 0.417331 0.438407 0.109 Uiso 1 1 calc GR . . . .
H22B H 0.509842 0.377583 0.416514 0.109 Uiso 1 1 calc GR . . . .
H22C H 0.467035 0.429904 0.474608 0.109 Uiso 1 1 calc GR . . . .
C47 C -0.2335(6) 0.4110(3) 0.0568(3) 0.0643(11) Uani 1 1 d . . . . .
H47A H -0.325485 0.379310 0.069760 0.097 Uiso 1 1 calc GR . . . .
H47B H -0.157782 0.393522 0.018774 0.097 Uiso 1 1 calc GR . . . .
H47C H -0.279289 0.475762 0.030563 0.097 Uiso 1 1 calc GR . . . .
B1 B 0.3027(4) 0.7714(2) 0.1244(2) 0.0338(7) Uani 1 1 d . . . . .
C3 C 1.3070(7) 1.2191(4) 0.1001(3) 0.0777(15) Uani 1 1 d . U . . .
H3A H 1.241919 1.279884 0.065571 0.093 Uiso 1 1 calc R . . . .
H3B H 1.355006 1.191058 0.062357 0.093 Uiso 1 1 calc R . . . .
C44 C -0.1675(6) 0.2516(4) 0.3738(3) 0.0777(14) Uani 1 1 d . . . . .
H44A H -0.082382 0.196063 0.399632 0.116 Uiso 1 1 calc GR . . . .
H44B H -0.271872 0.237425 0.364420 0.116 Uiso 1 1 calc GR . . . .
H44C H -0.187939 0.282421 0.410467 0.116 Uiso 1 1 calc GR . . . .
C2 C 1.4540(9) 1.2278(5) 0.1455(3) 0.098(2) Uani 1 1 d . U . . .
H2A H 1.524728 1.264010 0.103501 0.118 Uiso 1 1 calc R . . . .
H2B H 1.406838 1.260289 0.179778 0.118 Uiso 1 1 calc R . . . .
C1 C 1.5651(7) 1.1367(6) 0.2014(5) 0.115(2) Uani 1 1 d . U . . .
H1A H 1.613413 1.104378 0.167811 0.172 Uiso 1 1 calc GR . . . .
H1B H 1.496902 1.101285 0.244442 0.172 Uiso 1 1 calc GR . . . .
H1C H 1.655596 1.146580 0.227521 0.172 Uiso 1 1 calc GR . . . .
C29 C 0.7263(12) 0.0726(8) 0.6129(7) 0.070(3) Uani 0.5 1 d D U P C 1
H29A H 0.666298 0.029728 0.655203 0.084 Uiso 0.5 1 calc R . P C 1
H29B H 0.756064 0.050321 0.569512 0.084 Uiso 0.5 1 calc R . P C 1
C28 C 0.8768(13) 0.0614(7) 0.6509(7) 0.082(3) Uani 0.5 1 d D U P C 1
H28A H 0.842689 0.051983 0.707986 0.098 Uiso 0.5 1 calc R . P C 1
H28B H 0.897481 0.122857 0.625284 0.098 Uiso 0.5 1 calc R . P C 1
C26 C 1.1336(12) 0.0092(8) 0.5830(7) 0.088(3) Uani 0.5 1 d D U P C 1
H26A H 1.091766 -0.029843 0.564595 0.132 Uiso 0.5 1 calc GR . P C 1
H26B H 1.254878 -0.012192 0.594363 0.132 Uiso 0.5 1 calc GR . P C 1
H26C H 1.110436 0.070504 0.539559 0.132 Uiso 0.5 1 calc GR . P C 1
C27 C 1.0430(13) 0.0077(8) 0.6647(7) 0.095(3) Uani 0.5 1 d D U P C 1
H27A H 1.038677 -0.054892 0.702085 0.114 Uiso 0.5 1 calc R . P C 1
H27B H 1.111139 0.028862 0.693351 0.114 Uiso 0.5 1 calc R . P C 1
C0 C 0.5972(16) 0.1543(11) 0.5647(14) 0.060(4) Uani 0.5 1 d D U P C 2
H0A H 0.608078 0.213667 0.559450 0.072 Uiso 0.5 1 calc R . P C 2
H0B H 0.646341 0.145765 0.515598 0.072 Uiso 0.5 1 calc R . P C 2
C0AA C 0.6921(12) 0.0751(7) 0.6496(6) 0.066(3) Uani 0.5 1 d D U P C 2
H0AA H 0.670594 0.015607 0.661494 0.079 Uiso 0.5 1 calc R . P C 2
H0AB H 0.667952 0.088924 0.698539 0.079 Uiso 0.5 1 calc R . P C 2
C01H C 0.9041(13) 0.0886(8) 0.6085(7) 0.090(4) Uani 0.5 1 d D U P C 2
H01Q H 0.899912 0.138785 0.552963 0.108 Uiso 0.5 1 calc R . P C 2
H01R H 0.977174 0.094498 0.647097 0.108 Uiso 0.5 1 calc R . P C 2
C1A C 1.102(3) -0.0601(11) 0.6457(10) 0.187(9) Uani 0.5 1 d D U P C 2
H1AA H 1.169050 -0.031205 0.665924 0.281 Uiso 0.5 1 calc GR . P C 2
H1AB H 1.166920 -0.079264 0.605611 0.281 Uiso 0.5 1 calc GR . P C 2
H1AC H 1.075491 -0.112337 0.692396 0.281 Uiso 0.5 1 calc GR . P C 2
C4A C 0.9493(11) 0.0025(7) 0.6060(7) 0.078(2) Uani 0.5 1 d D U P C 2
H4AA H 0.952795 0.013327 0.546861 0.094 Uiso 0.5 1 calc R . P C 2
H4AB H 0.856043 -0.028194 0.630101 0.094 Uiso 0.5 1 calc R . P C 2

loop_
_atom_site_aniso_label
_atom_site_aniso_U_11
_atom_site_aniso_U_22
_atom_site_aniso_U_33
_atom_site_aniso_U_23
_atom_site_aniso_U_13
_atom_site_aniso_U_12
Br1 0.0448(2) 0.0391(2) 0.0379(2) -0.00632(14) -0.00654(14) -0.01364(14)
Br2 0.0735(3) 0.0446(2) 0.0427(2) -0.02091(17) -0.00698(18) 0.00997(18)
C12 0.0322(15) 0.0268(14) 0.0237(14) -0.0040(11) -0.0052(11) 0.0013(11)
C13 0.0299(14) 0.0256(13) 0.0222(13) -0.0056(11) -0.0037(10) 0.0028(11)
C37 0.0336(16) 0.0351(16) 0.0290(15) -0.0087(12) -0.0023(11) -0.0072(12)
C9 0.0322(15) 0.0298(14) 0.0258(14) -0.0093(12) -0.0044(11) 0.0005(11)
C14 0.0315(14) 0.0274(14) 0.0235(14) -0.0077(11) -0.0035(11) 0.0019(11)
C34 0.0334(15) 0.0317(15) 0.0302(15) -0.0065(12) 0.0004(12) -0.0074(12)
C16 0.0328(15) 0.0286(14) 0.0244(14) -0.0050(12) -0.0041(11) 0.0015(11)
C39 0.0282(15) 0.0327(15) 0.0303(15) -0.0079(12) -0.0017(11) -0.0083(11)
C6 0.0333(16) 0.0360(16) 0.0330(16) -0.0112(13) -0.0059(12) -0.0027(12)
C8 0.0379(16) 0.0314(15) 0.0316(15) -0.0081(12) -0.0027(12) -0.0079(12)
C10 0.0347(16) 0.0362(16) 0.0266(15) -0.0074(12) -0.0082(12) -0.0002(12)
C7 0.0319(15) 0.0345(15) 0.0277(15) -0.0119(12) -0.0031(11) -0.0009(12)
C15 0.0343(15) 0.0295(15) 0.0251(14) -0.0030(12) -0.0056(11) 0.0019(12)
C38 0.0262(13) 0.0356(15) 0.0289(14) -0.0093(12) -0.0007(11) -0.0084(12)
C36 0.0355(16) 0.0367(16) 0.0282(15) -0.0076(12) -0.0046(12) -0.0068(13)
C11 0.0360(16) 0.0324(15) 0.0248(14) -0.0010(12) -0.0091(11) 0.0013(12)
C42 0.0366(17) 0.0356(16) 0.0394(17) -0.0184(14) -0.0039(13) -0.0034(13)
C17 0.0298(15) 0.0349(16) 0.0326(16) -0.0033(13) -0.0062(12) -0.0094(12)
C24 0.0362(17) 0.0295(15) 0.0424(18) -0.0063(13) -0.0104(13) -0.0097(12)
C40 0.0317(15) 0.0348(15) 0.0314(15) -0.0100(12) -0.0020(11) -0.0078(12)
C35 0.0353(16) 0.0311(15) 0.0320(16) -0.0046(12) -0.0023(12) -0.0051(12)
C41 0.0366(16) 0.0365(16) 0.0294(15) -0.0104(13) -0.0043(12) -0.0081(13)
C5 0.0402(18) 0.054(2) 0.0370(17) -0.0204(16) -0.0075(13) -0.0001(15)
C18 0.0315(16) 0.0465(18) 0.0332(16) -0.0017(14) -0.0042(12) -0.0090(13)
C49 0.0466(19) 0.0400(17) 0.0381(18) -0.0133(14) -0.0086(14) -0.0066(14)
C25 0.049(2) 0.0380(18) 0.050(2) -0.0172(16) -0.0069(15) -0.0016(15)
C32 0.0414(17) 0.0313(15) 0.0339(16) -0.0079(13) 0.0017(13) -0.0070(13)
C43 0.045(2) 0.054(2) 0.055(2) -0.0271(18) 0.0000(16) -0.0111(16)
C20 0.0333(17) 0.062(2) 0.0332(17) 0.0045(16) -0.0047(13) -0.0186(16)
C50 0.061(2) 0.058(2) 0.0375(19) -0.0085(16) -0.0053(16) -0.0264(18)
C23 0.0375(17) 0.0286(15) 0.056(2) -0.0030(15) -0.0153(15) -0.0074(13)
C45 0.0381(19) 0.058(2) 0.069(3) -0.035(2) -0.0063(17) -0.0092(16)
C33 0.0446(18) 0.0344(16) 0.0388(17) -0.0165(14) 0.0023(13) -0.0047(13)
C48 0.059(2) 0.052(2) 0.0402(19) -0.0138(16) -0.0099(16) -0.0123(17)
C46 0.049(2) 0.049(2) 0.054(2) -0.0287(18) -0.0149(16) 0.0001(16)
C21 0.0354(18) 0.0448(19) 0.048(2) 0.0115(16) -0.0150(15) -0.0184(15)
C4 0.0472(19) 0.052(2) 0.0355(17) -0.0153(15) -0.0048(14) -0.0102(15)
C31 0.070(2) 0.0327(17) 0.0344(18) -0.0088(14) -0.0062(16) 0.0034(16)
C19 0.0422(19) 0.069(2) 0.0368(19) -0.0125(17) 0.0006(14) -0.0007(17)
B2 0.0376(19) 0.0361(18) 0.0349(18) -0.0120(15) 0.0007(14) -0.0100(15)
C30 0.052(5) 0.072(10) 0.041(6) -0.012(6) -0.002(5) 0.015(5)
C22 0.044(2) 0.058(2) 0.068(3) 0.026(2) -0.0189(19) -0.0175(18)
C47 0.065(3) 0.065(3) 0.064(3) -0.029(2) -0.028(2) -0.004(2)
B1 0.0343(18) 0.0315(17) 0.0282(17) -0.0079(14) -0.0004(13) -0.0021(13)
C3 0.105(4) 0.100(4) 0.044(2) -0.025(2) 0.010(2) -0.065(3)
C44 0.064(3) 0.107(4) 0.073(3) -0.036(3) 0.015(2) -0.047(3)
C2 0.123(5) 0.152(5) 0.056(3) -0.047(3) 0.021(3) -0.101(4)
C1 0.054(3) 0.193(7) 0.157(6) -0.136(6) 0.006(3) -0.017(4)
C29 0.076(5) 0.071(6) 0.052(6) -0.030(5) -0.018(4) 0.021(4)
C28 0.096(6) 0.052(6) 0.073(7) -0.012(5) -0.049(5) 0.019(5)
C26 0.058(6) 0.074(6) 0.098(7) -0.002(6) -0.012(5) -0.017(5)
C27 0.085(6) 0.078(7) 0.084(6) -0.011(6) -0.037(5) 0.020(5)
C0 0.063(6) 0.039(6) 0.069(9) -0.024(5) -0.021(6) 0.018(5)
C0AA 0.081(6) 0.039(4) 0.073(7) -0.029(5) -0.044(5) 0.019(4)
C01H 0.077(6) 0.084(7) 0.059(7) -0.002(6) -0.023(5) 0.030(5)
C1A 0.263(18) 0.134(13) 0.090(10) -0.042(10) -0.043(11) 0.104(13)
C4A 0.056(5) 0.102(6) 0.082(6) -0.042(5) 0.009(4) -0.024(4)

loop_
_atom_type_symbol
_atom_type_description
_atom_type_scat_dispersion_real
_atom_type_scat_dispersion_imag
_atom_type_scat_source
C C 0.0181 0.0091 'International Tables Vol C Tables 4.2.6.8 and 6.1.1.4'
H H 0.0000 0.0000 'International Tables Vol C Tables 4.2.6.8 and 6.1.1.4'
B B 0.0090 0.0039 'International Tables Vol C Tables 4.2.6.8 and 6.1.1.4'
Br Br -0.6763 1.2805 'International Tables Vol C Tables 4.2.6.8 and 6.1.1.4'

loop_
_geom_angle_atom_site_label_1
_geom_angle_atom_site_label_2
_geom_angle_atom_site_label_3
_geom_angle
_geom_angle_site_symmetry_1
_geom_angle_site_symmetry_3
_geom_angle_publ_flag
C15 C12 C13 119.0(3) . . ?
C11 C12 C13 118.2(3) . . ?
C11 C12 C15 122.8(3) . . ?
C12 C13 C13 118.9(3) . 2_675 ?
C14 C13 C12 120.5(3) . . ?
C14 C13 C13 120.5(3) . 2_675 ?
C38 C37 C41 119.1(3) . 2_566 ?
C36 C37 C38 118.7(3) . . ?
C36 C37 C41 122.1(3) . 2_566 ?
C14 C9 C7 121.6(3) . . ?
C10 C9 C14 117.6(3) . . ?
C10 C9 C7 120.8(3) . . ?
C13 C14 C9 119.7(2) . . ?
C13 C14 C16 119.8(3) . 2_675 ?
C9 C14 C16 120.5(3) . 2_675 ?
C39 C34 C32 121.8(3) . . ?
C35 C34 C39 118.0(3) . . ?
C35 C34 C32 120.1(3) . . ?
C14 C16 B1 120.5(3) 2_675 . ?
C15 C16 C14 118.2(3) . 2_675 ?
C15 C16 B1 121.2(3) . . ?
C34 C39 C40 120.3(3) . . ?
C38 C39 C34 119.8(3) . . ?
C38 C39 C40 119.9(3) . . ?
H6A C6 H6B 108.0 . . ?
C7 C6 H6A 109.4 . . ?
C7 C6 H6B 109.4 . . ?
C7 C6 C5 111.3(3) . . ?
C5 C6 H6A 109.4 . . ?
C5 C6 H6B 109.4 . . ?
C7 C8 Br1 119.1(2) . . ?
C7 C8 B1 124.2(3) . 2_675 ?
B1 C8 Br1 116.7(2) 2_675 . ?
C9 C10 H10 118.8 . . ?
C11 C10 C9 122.5(3) . . ?
C11 C10 H10 118.8 . . ?
C9 C7 C6 118.8(3) . . ?
C8 C7 C9 119.6(3) . . ?
C8 C7 C6 121.6(3) . . ?
C12 C15 H15 118.3 . . ?
C16 C15 C12 123.5(3) . . ?
C16 C15 H15 118.3 . . ?
C37 C38 C38 118.6(3) . 2_566 ?
C39 C38 C37 120.4(3) . . ?
C39 C38 C38 121.0(3) . 2_566 ?
C37 C36 H36 119.7 . . ?
C35 C36 C37 120.6(3) . . ?
C35 C36 H36 119.7 . . ?
C12 C11 H11 119.3 . . ?
C10 C11 C12 121.5(3) . . ?
C10 C11 H11 119.3 . . ?
C49 C42 B2 121.6(3) . . ?
C43 C42 C49 118.7(3) . . ?
C43 C42 B2 119.4(3) . . ?
C24 C17 B1 120.5(3) . . ?
C18 C17 C24 118.7(3) . . ?
C18 C17 B1 120.8(3) . . ?
C17 C24 C25 120.3(3) . . ?
C23 C24 C17 119.4(3) . . ?
C23 C24 C25 120.2(3) . . ?
C39 C40 B2 120.5(3) . . ?
C41 C40 C39 118.3(3) . . ?
C41 C40 B2 121.2(3) . . ?
C34 C35 H35 118.8 . . ?
C36 C35 C34 122.5(3) . . ?
C36 C35 H35 118.8 . . ?
C37 C41 H41 118.5 2_566 . ?
C40 C41 C37 123.1(3) . 2_566 ?
C40 C41 H41 118.5 . . ?
C6 C5 H5A 108.9 . . ?
C6 C5 H5B 108.9 . . ?
H5A C5 H5B 107.7 . . ?
C4 C5 C6 113.6(3) . . ?
C4 C5 H5A 108.9 . . ?
C4 C5 H5B 108.9 . . ?
C17 C18 C19 120.0(3) . . ?
C20 C18 C17 120.4(3) . . ?
C20 C18 C19 119.6(3) . . ?
C42 C49 C50 119.9(3) . . ?
C42 C49 C48 119.2(3) . . ?
C48 C49 C50 120.9(3) . . ?
C24 C25 H25A 109.5 . . ?
C24 C25 H25B 109.5 . . ?
C24 C25 H25C 109.5 . . ?
H25A C25 H25B 109.5 . . ?
H25A C25 H25C 109.5 . . ?
H25B C25 H25C 109.5 . . ?
C34 C32 C31 118.1(3) . . ?
C33 C32 C34 119.6(3) . . ?
C33 C32 C31 122.3(3) . . ?
C42 C43 C45 120.3(4) . . ?
C42 C43 C44 119.9(3) . . ?
C45 C43 C44 119.7(4) . . ?
C18 C20 H20 119.4 . . ?
C21 C20 C18 121.3(3) . . ?
C21 C20 H20 119.4 . . ?
C49 C50 H50A 109.5 . . ?
C49 C50 H50B 109.5 . . ?
C49 C50 H50C 109.5 . . ?
H50A C50 H50B 109.5 . . ?
H50A C50 H50C 109.5 . . ?
H50B C50 H50C 109.5 . . ?
C24 C23 H23 119.1 . . ?
C21 C23 C24 121.8(3) . . ?
C21 C23 H23 119.1 . . ?
C43 C45 H45 119.3 . . ?
C46 C45 C43 121.4(4) . . ?
C46 C45 H45 119.3 . . ?
C32 C33 Br2 119.5(2) . . ?
C32 C33 B2 123.7(3) . . ?
B2 C33 Br2 116.8(2) . . ?
C49 C48 H48 118.9 . . ?
C46 C48 C49 122.1(4) . . ?
C46 C48 H48 118.9 . . ?
C45 C46 C48 118.2(3) . . ?
C45 C46 C47 120.8(4) . . ?
C48 C46 C47 121.0(4) . . ?
C20 C21 C23 118.4(3) . . ?
C20 C21 C22 120.8(4) . . ?
C23 C21 C22 120.8(4) . . ?
C5 C4 H4A 108.8 . . ?
C5 C4 H4B 108.8 . . ?
H4A C4 H4B 107.7 . . ?
C3 C4 C5 114.0(3) . . ?
C3 C4 H4A 108.8 . . ?
C3 C4 H4B 108.8 . . ?
C32 C31 H31A 109.0 . . ?
C32 C31 H31B 109.0 . . ?
C32 C31 H01C 108.8 . . ?
C32 C31 H01D 108.8 . . ?
C32 C31 C30 112.7(6) . . ?
C32 C31 C0 113.7(6) . . ?
H31A C31 H31B 107.8 . . ?
H01C C31 H01D 107.7 . . ?
C30 C31 H31A 109.0 . . ?
C30 C31 H31B 109.0 . . ?
C0 C31 H01C 108.8 . . ?
C0 C31 H01D 108.8 . . ?
C18 C19 H19A 109.5 . . ?
C18 C19 H19B 109.5 . . ?
C18 C19 H19C 109.5 . . ?
H19A C19 H19B 109.5 . . ?
H19A C19 H19C 109.5 . . ?
H19B C19 H19C 109.5 . . ?
C40 B2 C42 120.5(3) . . ?
C33 B2 C42 125.6(3) . . ?
C33 B2 C40 113.7(3) . . ?
C31 C30 H30A 108.4 . . ?
C31 C30 H30B 108.4 . . ?
H30A C30 H30B 107.5 . . ?
C29 C30 C31 115.4(13) . . ?
C29 C30 H30A 108.4 . . ?
C29 C30 H30B 108.4 . . ?
C21 C22 H22A 109.5 . . ?
C21 C22 H22B 109.5 . . ?
C21 C22 H22C 109.5 . . ?
H22A C22 H22B 109.5 . . ?
H22A C22 H22C 109.5 . . ?
H22B C22 H22C 109.5 . . ?
C46 C47 H47A 109.5 . . ?
C46 C47 H47B 109.5 . . ?
C46 C47 H47C 109.5 . . ?
H47A C47 H47B 109.5 . . ?
H47A C47 H47C 109.5 . . ?
H47B C47 H47C 109.5 . . ?
C16 B1 C17 123.2(3) . . ?
C8 B1 C16 113.4(3) 2_675 . ?
C8 B1 C17 123.4(3) 2_675 . ?
C4 C3 H3A 108.6 . . ?
C4 C3 H3B 108.6 . . ?
C4 C3 C2 114.7(4) . . ?
H3A C3 H3B 107.6 . . ?
C2 C3 H3A 108.6 . . ?
C2 C3 H3B 108.6 . . ?
C43 C44 H44A 109.5 . . ?
C43 C44 H44B 109.5 . . ?
C43 C44 H44C 109.5 . . ?
H44A C44 H44B 109.5 . . ?
H44A C44 H44C 109.5 . . ?
H44B C44 H44C 109.5 . . ?
C3 C2 H2A 108.9 . . ?
C3 C2 H2B 108.9 . . ?
H2A C2 H2B 107.7 . . ?
C1 C2 C3 113.3(5) . . ?
C1 C2 H2A 108.9 . . ?
C1 C2 H2B 108.9 . . ?
C2 C1 H1A 109.5 . . ?
C2 C1 H1B 109.5 . . ?
C2 C1 H1C 109.5 . . ?
H1A C1 H1B 109.5 . . ?
H1A C1 H1C 109.5 . . ?
H1B C1 H1C 109.5 . . ?
C30 C29 H29A 105.5 . . ?
C30 C29 H29B 105.5 . . ?
H29A C29 H29B 106.1 . . ?
C28 C29 C30 127.2(13) . . ?
C28 C29 H29A 105.5 . . ?
C28 C29 H29B 105.5 . . ?
C29 C28 H28A 102.1 . . ?
C29 C28 H28B 102.1 . . ?
C29 C28 C27 139.9(11) . . ?
H28A C28 H28B 104.8 . . ?
C27 C28 H28A 102.1 . . ?
C27 C28 H28B 102.1 . . ?
H26A C26 H26B 109.5 . . ?
H26A C26 H26C 109.5 . . ?
H26B C26 H26C 109.5 . . ?
C27 C26 H26A 109.5 . . ?
C27 C26 H26B 109.5 . . ?
C27 C26 H26C 109.5 . . ?
C28 C27 C26 114.2(9) . . ?
C28 C27 H27A 108.7 . . ?
C28 C27 H27B 108.7 . . ?
C26 C27 H27A 108.7 . . ?
C26 C27 H27B 108.7 . . ?
H27A C27 H27B 107.6 . . ?
C31 C0 H0A 110.5 . . ?
C31 C0 H0B 110.5 . . ?
C31 C0 C0AA 106.4(11) . . ?
H0A C0 H0B 108.6 . . ?
C0AA C0 H0A 110.5 . . ?
C0AA C0 H0B 110.5 . . ?
C0 C0AA H0AA 113.1 . . ?
C0 C0AA H0AB 113.1 . . ?
C0 C0AA C01H 92.9(8) . . ?
H0AA C0AA H0AB 110.5 . . ?
C01H C0AA H0AA 113.1 . . ?
C01H C0AA H0AB 113.1 . . ?
C0AA C01H H01Q 112.8 . . ?
C0AA C01H H01R 112.8 . . ?
H01Q C01H H01R 110.2 . . ?
C4A C01H C0AA 94.7(8) . . ?
C4A C01H H01Q 112.8 . . ?
C4A C01H H01R 112.8 . . ?
H1AA C1A H1AB 109.5 . . ?
H1AA C1A H1AC 109.5 . . ?
H1AB C1A H1AC 109.5 . . ?
C4A C1A H1AA 109.5 . . ?
C4A C1A H1AB 109.5 . . ?
C4A C1A H1AC 109.5 . . ?
C01H C4A C1A 121.2(12) . . ?
C01H C4A H4AA 107.0 . . ?
C01H C4A H4AB 107.0 . . ?
C1A C4A H4AA 107.0 . . ?
C1A C4A H4AB 107.0 . . ?
H4AA C4A H4AB 106.8 . . ?

loop_
_geom_bond_atom_site_label_1
_geom_bond_atom_site_label_2
_geom_bond_distance
_geom_bond_site_symmetry_2
_geom_bond_publ_flag
Br1 C8 1.927(3) . ?
Br2 C33 1.923(3) . ?
C12 C13 1.423(4) . ?
C12 C15 1.413(4) . ?
C12 C11 1.400(4) . ?
C13 C13 1.428(6) 2_675 ?
C13 C14 1.421(4) . ?
C37 C38 1.425(4) . ?
C37 C36 1.406(4) . ?
C37 C41 1.426(5) 2_566 ?
C9 C14 1.426(4) . ?
C9 C10 1.412(4) . ?
C9 C7 1.472(4) . ?
C14 C16 1.442(4) 2_675 ?
C34 C39 1.424(4) . ?
C34 C35 1.411(4) . ?
C34 C32 1.470(5) . ?
C16 C15 1.375(4) . ?
C16 B1 1.544(5) . ?
C39 C38 1.417(4) . ?
C39 C40 1.442(4) . ?
C6 H6A 0.9700 . ?
C6 H6B 0.9700 . ?
C6 C7 1.511(4) . ?
C6 C5 1.535(5) . ?
C8 C7 1.364(4) . ?
C8 B1 1.534(5) 2_675 ?
C10 H10 0.9300 . ?
C10 C11 1.363(5) . ?
C15 H15 0.9300 . ?
C38 C38 1.428(6) 2_566 ?
C36 H36 0.9300 . ?
C36 C35 1.371(5) . ?
C11 H11 0.9300 . ?
C42 C49 1.397(5) . ?
C42 C43 1.394(5) . ?
C42 B2 1.579(5) . ?
C17 C24 1.402(5) . ?
C17 C18 1.401(5) . ?
C17 B1 1.572(4) . ?
C24 C25 1.504(5) . ?
C24 C23 1.396(4) . ?
C40 C41 1.377(4) . ?
C40 B2 1.538(5) . ?
C35 H35 0.9300 . ?
C41 H41 0.9300 . ?
C5 H5A 0.9700 . ?
C5 H5B 0.9700 . ?
C5 C4 1.514(5) . ?
C18 C20 1.389(5) . ?
C18 C19 1.500(5) . ?
C49 C50 1.502(5) . ?
C49 C48 1.400(5) . ?
C25 H25A 0.9600 . ?
C25 H25B 0.9600 . ?
C25 H25C 0.9600 . ?
C32 C33 1.364(5) . ?
C32 C31 1.520(4) . ?
C43 C45 1.398(5) . ?
C43 C44 1.511(6) . ?
C20 H20 0.9300 . ?
C20 C21 1.382(6) . ?
C50 H50A 0.9600 . ?
C50 H50B 0.9600 . ?
C50 H50C 0.9600 . ?
C23 H23 0.9300 . ?
C23 C21 1.382(6) . ?
C45 H45 0.9300 . ?
C45 C46 1.369(6) . ?
C33 B2 1.534(5) . ?
C48 H48 0.9300 . ?
C48 C46 1.379(5) . ?
C46 C47 1.519(5) . ?
C21 C22 1.514(4) . ?
C4 H4A 0.9700 . ?
C4 H4B 0.9700 . ?
C4 C3 1.508(6) . ?
C31 H31A 0.9700 . ?
C31 H31B 0.9700 . ?
C31 H01C 0.9700 . ?
C31 H01D 0.9700 . ?
C31 C30 1.533(14) . ?
C31 C0 1.522(13) . ?
C19 H19A 0.9600 . ?
C19 H19B 0.9600 . ?
C19 H19C 0.9600 . ?
C30 H30A 0.9700 . ?
C30 H30B 0.9700 . ?
C30 C29 1.503(14) . ?
C22 H22A 0.9600 . ?
C22 H22B 0.9600 . ?
C22 H22C 0.9600 . ?
C47 H47A 0.9600 . ?
C47 H47B 0.9600 . ?
C47 H47C 0.9600 . ?
C3 H3A 0.9700 . ?
C3 H3B 0.9700 . ?
C3 C2 1.528(7) . ?
C44 H44A 0.9600 . ?
C44 H44B 0.9600 . ?
C44 H44C 0.9600 . ?
C2 H2A 0.9700 . ?
C2 H2B 0.9700 . ?
C2 C1 1.513(10) . ?
C1 H1A 0.9600 . ?
C1 H1B 0.9600 . ?
C1 H1C 0.9600 . ?
C29 H29A 0.9700 . ?
C29 H29B 0.9700 . ?
C29 C28 1.354(12) . ?
C28 H28A 0.9700 . ?
C28 H28B 0.9700 . ?
C28 C27 1.398(11) . ?
C26 H26A 0.9600 . ?
C26 H26B 0.9600 . ?
C26 H26C 0.9600 . ?
C26 C27 1.548(13) . ?
C27 H27A 0.9700 . ?
C27 H27B 0.9700 . ?
C0 H0A 0.9700 . ?
C0 H0B 0.9700 . ?
C0 C0AA 1.598(15) . ?
C0AA H0AA 0.9700 . ?
C0AA H0AB 0.9700 . ?
C0AA C01H 1.823(13) . ?
C01H H01Q 0.9700 . ?
C01H H01R 0.9700 . ?
C01H C4A 1.407(13) . ?
C1A H1AA 0.9600 . ?
C1A H1AB 0.9600 . ?
C1A H1AC 0.9600 . ?
C1A C4A 1.413(13) . ?
C4A H4AA 0.9700 . ?
C4A H4AB 0.9700 . ?
